data_4117666
loop_
_publ_author_name
'Shou-Tian Zheng'
'Tao Wu'
'Chengtsung Chou'
'Addis Fuhr'
'Pingyun Feng'
'Xianhui Bu'

_publ_section_title
;
 Development of Composite Inorganic Building Blocks for MOFs
;
_journal_name_full 'Journal of the American Chemical Society'
_journal_page_first 4517
_journal_page_last 4520
_journal_paper_doi 10.1021/ja2118255
_journal_volume 134
_journal_year 2012
_chemical_formula_sum 'C72 H54 Cu2 In2 N0 O24'
_chemical_formula_weight 1659.87
_chemical_name_systematic
; 
 ? 
;
_space_group_IT_number 148
_symmetry_cell_setting hexagonal
_symmetry_space_group_name_Hall '-R 3'
_symmetry_space_group_name_H-M 'R -3 :H'
_atom_sites_solution_hydrogens geom
_atom_sites_solution_primary direct
_atom_sites_solution_secondary difmap
_audit_creation_method SHELXL-97
_cell_angle_alpha 90.00
_cell_angle_beta 90.00
_cell_angle_gamma 120.00
_cell_formula_units_Z 9
_cell_length_a 36.218(14)
_cell_length_b 36.218(14)
_cell_length_c 23.612(19)
_cell_measurement_reflns_used 1372
_cell_measurement_temperature 296(2)
_cell_measurement_theta_max 42.904
_cell_measurement_theta_min 4.499
_cell_volume 26823(3)
_computing_structure_refinement 'SHELXL-97 (Sheldrick, 1997)'
_computing_structure_solution 'SHELXS-97 (Sheldrick, 1990)'
_diffrn_ambient_temperature 296(2)
_diffrn_measured_fraction_theta_full 0.989
_diffrn_measured_fraction_theta_max 0.989
_diffrn_measurement_device_type 'Bruker APEX II'
_diffrn_measurement_method 'Omega scan'
_diffrn_radiation_monochromator graphite
_diffrn_radiation_source 'fine-focus sealed tube'
_diffrn_radiation_type MoK\a
_diffrn_radiation_wavelength 0.71073
_diffrn_reflns_av_R_equivalents 0.0865
_diffrn_reflns_av_sigmaI/netI 0.1785
_diffrn_reflns_limit_h_max 38
_diffrn_reflns_limit_h_min -14
_diffrn_reflns_limit_k_max 23
_diffrn_reflns_limit_k_min -36
_diffrn_reflns_limit_l_max 25
_diffrn_reflns_limit_l_min -23
_diffrn_reflns_number 16552
_diffrn_reflns_theta_full 22.40
_diffrn_reflns_theta_max 22.40
_diffrn_reflns_theta_min 1.84
_diffrn_standards_decay_% 0
_diffrn_standards_interval_count 0
_diffrn_standards_number 0
_exptl_absorpt_coefficient_mu 0.780
_exptl_absorpt_correction_T_max 0.7448
_exptl_absorpt_correction_T_min 0.5638
_exptl_absorpt_correction_type empirical
_exptl_absorpt_process_details SADABS
_exptl_crystal_colour blue
_exptl_crystal_density_diffrn 0.925
_exptl_crystal_description block
_exptl_crystal_F_000 7506
_exptl_crystal_size_max 0.12
_exptl_crystal_size_mid 0.11
_exptl_crystal_size_min 0.11
_refine_diff_density_max 0.819
_refine_diff_density_min -0.610
_refine_diff_density_rms 0.113
_refine_ls_extinction_method none
_refine_ls_goodness_of_fit_ref 0.857
_refine_ls_hydrogen_treatment constr
_refine_ls_matrix_type full
_refine_ls_number_parameters 444
_refine_ls_number_reflns 7613
_refine_ls_number_restraints 4
_refine_ls_restrained_S_all 0.857
_refine_ls_R_factor_all 0.1656
_refine_ls_R_factor_gt 0.0921
_refine_ls_shift/su_max 0.000
_refine_ls_shift/su_mean 0.000
_refine_ls_structure_factor_coef Fsqd
_refine_ls_weighting_details 'calc w=1/[\s^2^(Fo^2^)+(0.1436P)^2^+0.0000P] where P=(Fo^2^+2Fc^2^)/3'
_refine_ls_weighting_scheme calc
_refine_ls_wR_factor_gt 0.2285
_refine_ls_wR_factor_ref 0.2574
_reflns_number_gt 3128
_reflns_number_total 7613
_reflns_threshold_expression >2sigma(I)
_cod_data_source_file ja2118255_si_002_8.cif
_cod_data_source_block CPM-21-Cu
_cod_original_cell_volume 26824(26)
_cod_original_sg_symbol_H-M 'R -3'
_cod_database_code 4117666

loop_
_symmetry_equiv_pos_as_xyz
'x, y, z'
'-y, x-y, z'
'-x+y, -x, z'
'x+2/3, y+1/3, z+1/3'
'-y+2/3, x-y+1/3, z+1/3'
'-x+y+2/3, -x+1/3, z+1/3'
'x+1/3, y+2/3, z+2/3'
'-y+1/3, x-y+2/3, z+2/3'
'-x+y+1/3, -x+2/3, z+2/3'
'-x, -y, -z'
'y, -x+y, -z'
'x-y, x, -z'
'-x+2/3, -y+1/3, -z+1/3'
'y+2/3, -x+y+1/3, -z+1/3'
'x-y+2/3, x+1/3, -z+1/3'
'-x+1/3, -y+2/3, -z+2/3'
'y+1/3, -x+y+2/3, -z+2/3'
'x-y+1/3, x+2/3, -z+2/3'

loop_
_atom_site_label
_atom_site_type_symbol
_atom_site_fract_x
_atom_site_fract_y
_atom_site_fract_z
_atom_site_U_iso_or_equiv
_atom_site_adp_type
_atom_site_occupancy
_atom_site_symmetry_multiplicity
_atom_site_calc_flag
_atom_site_refinement_flags
_atom_site_disorder_assembly
_atom_site_disorder_group
In1 In 0.63437(3) -0.12772(3) 0.73985(3) 0.0757(4) Uani 1 1 d . . .
Cu1 Cu 0.70141(5) -0.12291(6) 0.84568(7) 0.1130(8) Uani 1 1 d . . .
O1 O 0.66552(18) -0.1582(2) 0.7798(2) 0.0554(18) Uani 1 1 d . . .
O2 O 0.7550(2) -0.1029(3) 0.8821(4) 0.098(3) Uani 1 1 d . . .
O3 O 0.7540(2) -0.1496(3) 0.9442(3) 0.086(3) Uani 1 1 d . . .
O4 O 0.2663(3) -0.0854(3) 0.9146(5) 0.122(4) Uani 1 1 d . A .
O5 O 0.2630(3) -0.1369(4) 0.8634(4) 0.145(5) Uani 1 1 d . A .
O6 O 0.6569(3) -0.1010(3) 0.8792(4) 0.107(3) Uani 1 1 d . . .
O7 O 0.4803(4) -0.0307(4) 1.3432(4) 0.140(4) Uani 1 1 d . A .
O8 O 0.6064(3) -0.1253(4) 0.8135(4) 0.131(4) Uani 1 1 d . . .
O9 O 0.5497(3) 0.0110(3) 1.3279(3) 0.113(3) Uani 1 1 d . . .
C1 C 0.7708(4) -0.1147(4) 0.9150(6) 0.080(4) Uani 1 1 d . . .
C2 C 0.8203(4) -0.0885(4) 0.9212(5) 0.066(3) Uani 1 1 d . . .
C3 C 0.8411(4) -0.0524(4) 0.8924(5) 0.077(3) Uani 1 1 d . . .
H3A H 0.8261 -0.0427 0.8709 0.092 Uiso 1 1 calc R . .
C4 C 0.8855(4) -0.0290(4) 0.8946(5) 0.074(3) Uani 1 1 d . . .
H4A H 0.9002 -0.0029 0.8760 0.088 Uiso 1 1 calc R . .
C5 C 0.9075(3) -0.0447(3) 0.9243(5) 0.056(3) Uani 1 1 d . . .
C6 C 0.8850(4) -0.0811(4) 0.9556(5) 0.068(3) Uani 1 1 d . . .
H6A H 0.8995 -0.0908 0.9782 0.081 Uiso 1 1 calc R . .
C7 C 0.8417(4) -0.1032(3) 0.9537(4) 0.065(3) Uani 1 1 d . . .
H7A H 0.8266 -0.1282 0.9744 0.078 Uiso 1 1 calc R . .
C8 C 0.9549(4) -0.0217(4) 0.9248(4) 0.064(3) Uani 1 1 d . . .
C9 C 0.9776(5) -0.0424(3) 0.9241(5) 0.070(3) Uani 1 1 d . . .
H9A H 0.9621 -0.0720 0.9231 0.084 Uiso 1 1 calc R . .
C10 C 0.6212(10) -0.1062(6) 0.8578(15) 0.092(5) Uiso 0.565(11) 1 d PD A 1
C11 C 0.5987(6) -0.0898(6) 0.8918(8) 0.052(4) Uiso 0.565(11) 1 d P A 1
C12 C 0.6037(7) -0.0827(7) 0.9446(9) 0.085(5) Uiso 0.565(11) 1 d P A 1
H12A H 0.6243 -0.0860 0.9638 0.102 Uiso 0.565(11) 1 calc PR A 1
C13 C 0.5783(8) -0.0699(8) 0.9742(10) 0.090(6) Uiso 0.565(11) 1 d P A 1
H13A H 0.5869 -0.0586 1.0103 0.108 Uiso 0.565(11) 1 calc PR A 1
C15 C 0.5409(8) -0.0807(8) 0.9003(12) 0.091(6) Uiso 0.565(11) 1 d P A 1
H15A H 0.5166 -0.0840 0.8824 0.110 Uiso 0.565(11) 1 calc PR A 1
C10A C 0.6118(12) -0.1220(7) 0.859(2) 0.092(5) Uiso 0.435(11) 1 d PD A 2
C11A C 0.5826(6) -0.1134(7) 0.8960(10) 0.052(4) Uiso 0.435(11) 1 d PD A 2
C12A C 0.5769(7) -0.1187(8) 0.9490(12) 0.085(5) Uiso 0.435(11) 1 d PD A 2
H12B H 0.5857 -0.1355 0.9681 0.102 Uiso 0.435(11) 1 calc PR A 2
C13A C 0.5564(6) -0.0987(8) 0.9807(13) 0.090(6) Uiso 0.435(11) 1 d PD A 2
H13B H 0.5526 -0.1030 1.0196 0.108 Uiso 0.435(11) 1 calc PR A 2
C15A C 0.5469(7) -0.0633(8) 0.8918(15) 0.091(6) Uiso 0.435(11) 1 d PD A 2
H15B H 0.5383 -0.0463 0.8730 0.110 Uiso 0.435(11) 1 calc PR A 2
C14 C 0.5423(4) -0.0729(4) 0.9532(5) 0.095(4) Uani 1 1 d D . .
C16 C 0.5671(4) -0.0850(6) 0.8662(6) 0.145(7) Uani 1 1 d D . .
C17 C 0.5111(5) -0.0654(5) 0.9839(5) 0.102(5) Uani 1 1 d . A .
C18 C 0.5168(5) -0.0555(5) 1.0406(6) 0.123(5) Uani 1 1 d . . .
H18A H 0.5404 -0.0536 1.0589 0.148 Uiso 1 1 calc R A .
C19 C 0.4879(4) -0.0480(5) 1.0719(5) 0.105(5) Uani 1 1 d . A .
C20 C 0.4524(5) -0.0535(5) 1.0432(5) 0.112(5) Uani 1 1 d . . .
H20A H 0.4328 -0.0487 1.0627 0.134 Uiso 1 1 calc R A .
C21 C 0.4445(5) -0.0652(5) 0.9892(5) 0.111(5) Uani 1 1 d . A .
C22 C 0.4756(5) -0.0697(5) 0.9592(5) 0.117(5) Uani 1 1 d . . .
H22A H 0.4715 -0.0759 0.9207 0.140 Uiso 1 1 calc R A .
C23 C 0.4940(6) -0.0359(5) 1.1341(6) 0.111(5) Uani 1 1 d . . .
C24 C 0.5357(5) -0.0106(5) 1.1552(5) 0.106(5) Uani 1 1 d . A .
H24A H 0.5594 0.0010 1.1317 0.127 Uiso 1 1 calc R . .
C25 C 0.5390(5) -0.0042(5) 1.2142(6) 0.122(6) Uani 1 1 d . . .
H25A H 0.5662 0.0116 1.2294 0.146 Uiso 1 1 calc R A .
C26 C 0.5060(5) -0.0191(5) 1.2498(6) 0.121(6) Uani 1 1 d . A .
C27 C 0.4669(5) -0.0427(5) 1.2262(6) 0.133(6) Uani 1 1 d . . .
H27A H 0.4434 -0.0533 1.2500 0.159 Uiso 1 1 calc R A .
C28 C 0.4597(5) -0.0520(5) 1.1698(6) 0.128(6) Uani 1 1 d . A .
H28A H 0.4322 -0.0689 1.1560 0.153 Uiso 1 1 calc R . .
C29 C 0.5122(6) -0.0147(6) 1.3125(5) 0.105(5) Uani 1 1 d . . .
C30 C 0.4045(4) -0.0739(5) 0.9618(5) 0.112(5) Uani 1 1 d . . .
C31 C 0.3859(4) -0.0489(5) 0.9752(5) 0.106(5) Uani 1 1 d . A .
H31A H 0.3999 -0.0259 0.9996 0.127 Uiso 1 1 calc R . .
C32 C 0.3479(5) -0.0582(5) 0.9530(6) 0.108(5) Uani 1 1 d . . .
H32A H 0.3360 -0.0415 0.9626 0.130 Uiso 1 1 calc R A .
C33 C 0.3250(5) -0.0941(6) 0.9138(6) 0.130(6) Uani 1 1 d . A .
C34 C 0.3432(5) -0.1186(6) 0.9004(6) 0.146(7) Uani 1 1 d . . .
H34A H 0.3288 -0.1418 0.8762 0.175 Uiso 1 1 calc R A .
C35 C 0.3830(4) -0.1094(5) 0.9227(5) 0.117(5) Uani 1 1 d . A .
H35A H 0.3954 -0.1256 0.9125 0.140 Uiso 1 1 calc R . .
C36 C 0.2823(5) -0.1062(6) 0.8960(7) 0.114(5) Uani 1 1 d . . .
O1W O 0.6018(3) -0.0944(4) 0.7019(5) 0.179(5) Uani 1 1 d . . .
O2W O 0.4030(8) -0.1784(8) 0.8494(11) 0.175(9) Uiso 0.50 1 d P . .
O3W O 0.8152(7) -0.0742(7) 1.1190(10) 0.155(8) Uiso 0.50 1 d P . .
O4W O 0.7900(8) -0.0643(8) 1.0834(10) 0.164(8) Uiso 0.50 1 d P . .
O6W O 0.6407(12) -0.0096(13) 1.2097(15) 0.109(12) Uiso 0.25 1 d P . .
O5W O 0.6201(14) -0.0441(16) 1.1943(19) 0.152(16) Uiso 0.25 1 d P . .

loop_
_atom_site_aniso_label
_atom_site_aniso_U_11
_atom_site_aniso_U_22
_atom_site_aniso_U_33
_atom_site_aniso_U_23
_atom_site_aniso_U_13
_atom_site_aniso_U_12
In1 0.0612(6) 0.0981(8) 0.0525(5) -0.0018(5) 0.0062(4) 0.0283(5)
Cu1 0.0608(11) 0.1095(14) 0.1053(13) 0.0520(11) -0.0238(9) -0.0050(10)
O1 0.038(4) 0.073(5) 0.041(4) 0.004(3) -0.002(3) 0.017(4)
O2 0.047(5) 0.110(7) 0.123(8) 0.033(6) -0.027(5) 0.029(5)
O3 0.054(5) 0.105(7) 0.073(5) -0.002(5) -0.024(4) 0.018(5)
O4 0.073(6) 0.151(9) 0.158(9) -0.038(7) -0.021(6) 0.069(7)
O5 0.145(9) 0.223(12) 0.145(9) -0.112(9) -0.092(8) 0.151(9)
O6 0.101(7) 0.150(8) 0.088(6) -0.002(6) 0.016(5) 0.077(7)
O7 0.111(8) 0.227(12) 0.060(6) -0.066(7) -0.038(6) 0.068(9)
O8 0.099(7) 0.211(12) 0.102(8) -0.070(7) -0.024(6) 0.091(8)
O9 0.102(7) 0.145(9) 0.056(5) -0.030(5) -0.007(5) 0.035(7)
C1 0.059(10) 0.066(10) 0.083(10) -0.023(8) -0.014(8) 0.007(8)
C2 0.055(8) 0.073(9) 0.075(8) -0.009(7) -0.011(7) 0.036(8)
C3 0.079(10) 0.071(9) 0.073(8) -0.002(7) -0.020(7) 0.033(8)
C4 0.063(9) 0.053(8) 0.096(9) 0.014(6) -0.002(7) 0.022(7)
C5 0.043(7) 0.044(7) 0.081(8) -0.002(6) -0.019(6) 0.021(6)
C6 0.079(10) 0.058(8) 0.070(8) -0.007(6) -0.019(7) 0.038(8)
C7 0.046(8) 0.054(7) 0.079(8) 0.007(6) -0.018(6) 0.014(7)
C8 0.069(10) 0.066(10) 0.067(7) 0.005(6) -0.001(6) 0.040(10)
C9 0.076(11) 0.047(8) 0.093(9) -0.010(6) -0.021(7) 0.036(9)
C14 0.092(10) 0.160(13) 0.058(8) -0.043(8) -0.036(7) 0.082(10)
C16 0.114(12) 0.29(2) 0.076(10) -0.067(12) -0.014(9) 0.139(15)
C17 0.107(11) 0.158(13) 0.055(8) -0.057(8) -0.043(8) 0.077(10)
C18 0.106(12) 0.208(17) 0.104(12) -0.034(11) -0.049(10) 0.115(12)
C19 0.073(9) 0.193(15) 0.074(9) -0.058(9) -0.023(7) 0.084(10)
C20 0.119(12) 0.197(15) 0.068(9) -0.065(9) -0.032(8) 0.116(12)
C21 0.103(11) 0.200(16) 0.049(8) -0.047(9) -0.034(8) 0.090(11)
C22 0.135(13) 0.211(16) 0.051(8) -0.058(9) -0.055(9) 0.123(13)
C23 0.109(13) 0.166(15) 0.087(11) -0.056(10) -0.043(10) 0.089(12)
C24 0.092(11) 0.169(14) 0.066(9) -0.037(9) -0.012(8) 0.071(10)
C25 0.104(12) 0.222(18) 0.065(9) -0.057(11) -0.039(9) 0.102(13)
C26 0.076(10) 0.191(16) 0.063(9) -0.059(10) -0.008(8) 0.042(11)
C27 0.121(13) 0.191(17) 0.062(9) -0.056(10) -0.015(9) 0.059(12)
C28 0.087(11) 0.199(17) 0.087(11) -0.068(11) -0.026(9) 0.064(12)
C29 0.101(13) 0.180(16) 0.046(9) -0.052(10) -0.018(9) 0.079(13)
C30 0.091(11) 0.194(16) 0.074(9) -0.050(10) -0.029(8) 0.089(11)
C31 0.084(10) 0.172(14) 0.096(10) -0.062(9) -0.017(8) 0.089(11)
C32 0.116(12) 0.174(15) 0.101(11) -0.029(10) -0.015(9) 0.122(12)
C33 0.122(14) 0.216(18) 0.105(11) -0.087(12) -0.044(10) 0.126(14)
C34 0.134(14) 0.26(2) 0.109(12) -0.104(13) -0.053(10) 0.152(15)
C35 0.111(12) 0.209(16) 0.081(9) -0.064(10) -0.050(9) 0.118(12)
C36 0.096(13) 0.173(17) 0.106(12) -0.045(11) -0.028(10) 0.092(13)
O1W 0.110(8) 0.192(12) 0.176(11) -0.004(9) -0.007(8) 0.031(8)

loop_
_atom_type_symbol
_atom_type_description
_atom_type_scat_dispersion_real
_atom_type_scat_dispersion_imag
_atom_type_scat_source
C C 0.0033 0.0016 'International Tables Vol C Tables 4.2.6.8 and 6.1.1.4'
H H 0.0000 0.0000 'International Tables Vol C Tables 4.2.6.8 and 6.1.1.4'
N N 0.0061 0.0033 'International Tables Vol C Tables 4.2.6.8 and 6.1.1.4'
O O 0.0106 0.0060 'International Tables Vol C Tables 4.2.6.8 and 6.1.1.4'
Cu Cu 0.3201 1.2651 'International Tables Vol C Tables 4.2.6.8 and 6.1.1.4'
In In -0.7276 1.3100 'International Tables Vol C Tables 4.2.6.8 and 6.1.1.4'

loop_
_geom_angle_atom_site_label_1
_geom_angle_atom_site_label_2
_geom_angle_atom_site_label_3
_geom_angle
_geom_angle_site_symmetry_1
_geom_angle_site_symmetry_3
O9 In1 O8 171.2(4) 5_544 .
O9 In1 O3 89.7(4) 5_544 16_646
O8 In1 O3 87.4(4) . 16_646
O9 In1 O4 89.8(4) 5_544 18_546
O8 In1 O4 91.8(4) . 18_546
O3 In1 O4 171.4(4) 16_646 18_546
O9 In1 O1 95.9(3) 5_544 .
O8 In1 O1 92.7(3) . .
O3 In1 O1 94.5(3) 16_646 .
O4 In1 O1 94.1(3) 18_546 .
O9 In1 O1W 86.5(4) 5_544 .
O8 In1 O1W 84.9(5) . .
O3 In1 O1W 86.6(4) 16_646 .
O4 In1 O1W 84.8(4) 18_546 .
O1 In1 O1W 177.4(4) . .
O2 Cu1 O1 99.8(3) . 16_646
O2 Cu1 O5 82.4(4) . 18_546
O1 Cu1 O5 177.7(3) 16_646 18_546
O2 Cu1 O1 143.1(4) . .
O1 Cu1 O1 82.9(3) 16_646 .
O5 Cu1 O1 95.8(4) 18_546 .
O2 Cu1 O6 118.5(4) . .
O1 Cu1 O6 87.5(3) 16_646 .
O5 Cu1 O6 90.8(4) 18_546 .
O1 Cu1 O6 98.4(3) . .
O2 Cu1 Cu1 131.1(3) . 16_646
O1 Cu1 Cu1 42.69(17) 16_646 16_646
O5 Cu1 Cu1 136.0(3) 18_546 16_646
O1 Cu1 Cu1 40.20(17) . 16_646
O6 Cu1 Cu1 94.1(3) . 16_646
Cu1 O1 Cu1 97.1(3) 16_646 .
Cu1 O1 In1 119.3(3) 16_646 .
Cu1 O1 In1 110.4(3) . .
C1 O2 Cu1 139.1(9) . .
C1 O3 In1 127.5(7) . 16_646
C36 O4 In1 136.5(11) . 17_556
C36 O5 Cu1 132.3(10) . 17_556
C10 O6 C10A 19.1(12) . .
C10 O6 Cu1 129.7(16) . .
C10A O6 Cu1 120.0(17) . .
C10A O8 C10 24.1(9) . .
C10A O8 In1 142(3) . .
C10 O8 In1 132.0(17) . .
C29 O9 In1 128.3(9) . 9_655
O2 C1 O3 129.5(12) . .
O2 C1 C2 117.8(13) . .
O3 C1 C2 112.3(13) . .
C3 C2 C7 121.2(11) . .
C3 C2 C1 117.6(12) . .
C7 C2 C1 121.2(13) . .
C2 C3 C4 119.6(11) . .
C2 C3 H3A 120.2 . .
C4 C3 H3A 120.2 . .
C5 C4 C3 119.8(11) . .
C5 C4 H4A 120.1 . .
C3 C4 H4A 120.1 . .
C6 C5 C4 118.9(10) . .
C6 C5 C8 120.0(10) . .
C4 C5 C8 121.0(11) . .
C7 C6 C5 120.3(10) . .
C7 C6 H6A 119.8 . .
C5 C6 H6A 119.8 . .
C6 C7 C2 119.9(11) . .
C6 C7 H7A 120.0 . .
C2 C7 H7A 120.0 . .
C9 C8 C9 113.9(13) . 3_765
C9 C8 C5 122.4(13) . .
C9 C8 C5 123.7(12) 3_765 .
C8 C9 C8 126.1(13) . 2_645
C8 C9 H9A 116.9 . .
C8 C9 H9A 116.9 2_645 .
O8 C10 O6 122(3) . .
O8 C10 C11 122(3) . .
O6 C10 C11 116(3) . .
C12 C11 C16 116.7(19) . .
C12 C11 C10 125(2) . .
C16 C11 C10 118(2) . .
C11 C12 C13 120(2) . .
C11 C12 H12A 119.8 . .
C13 C12 H12A 119.8 . .
C14 C13 C12 124(2) . .
C14 C13 H13A 118.1 . .
C12 C13 H13A 118.1 . .
C14 C15 C16 133(2) . .
C14 C15 H15A 113.7 . .
C16 C15 H15A 113.7 . .
O8 C10A O6 117(3) . .
O8 C10A C11A 119(4) . .
O6 C10A C11A 114(3) . .
C12A C11A C10A 128(3) . .
C12A C11A C16 117(2) . .
C10A C11A C16 113(2) . .
C11A C12A C13A 121(3) . .
C11A C12A H12B 119.6 . .
C13A C12A H12B 119.6 . .
C14 C13A C12A 122(3) . .
C14 C13A H13B 119.2 . .
C12A C13A H13B 119.2 . .
C16 C15A C14 108(3) . .
C16 C15A H15B 125.9 . .
C14 C15A H15B 125.9 . .
C15 C14 C13 107.8(19) . .
C15 C14 C13A 107(2) . .
C13 C14 C13A 40.2(11) . .
C15 C14 C17 125.0(17) . .
C13 C14 C17 127.1(14) . .
C13A C14 C17 116.9(16) . .
C15 C14 C15A 23.2(18) . .
C13 C14 C15A 110.5(17) . .
C13A C14 C15A 124(2) . .
C17 C14 C15A 116.5(17) . .
C15 C16 C11 116.1(18) . .
C15 C16 C15A 24.0(18) . .
C11 C16 C15A 124.1(17) . .
C15 C16 C11A 108.7(18) . .
C11 C16 C11A 29.1(10) . .
C15A C16 C11A 128(2) . .
C22 C17 C18 117.5(13) . .
C22 C17 C14 122.6(11) . .
C18 C17 C14 119.8(12) . .
C17 C18 C19 122.0(12) . .
C17 C18 H18A 119.0 . .
C19 C18 H18A 119.0 . .
C20 C19 C18 116.3(11) . .
C20 C19 C23 120.5(12) . .
C18 C19 C23 123.2(12) . .
C21 C20 C19 123.5(12) . .
C21 C20 H20A 118.2 . .
C19 C20 H20A 118.2 . .
C20 C21 C22 117.6(12) . .
C20 C21 C30 121.4(13) . .
C22 C21 C30 121.0(11) . .
C17 C22 C21 122.7(11) . .
C17 C22 H22A 118.6 . .
C21 C22 H22A 118.6 . .
C28 C23 C24 120.6(13) . .
C28 C23 C19 120.2(14) . .
C24 C23 C19 119.0(14) . .
C25 C24 C23 115.7(13) . .
C25 C24 H24A 122.2 . .
C23 C24 H24A 122.2 . .
C26 C25 C24 124.9(13) . .
C26 C25 H25A 117.6 . .
C24 C25 H25A 117.6 . .
C25 C26 C27 115.9(12) . .
C25 C26 C29 121.7(14) . .
C27 C26 C29 122.0(15) . .
C26 C27 C28 124.6(15) . .
C26 C27 H27A 117.7 . .
C28 C27 H27A 117.7 . .
C23 C28 C27 118.4(14) . .
C23 C28 H28A 120.8 . .
C27 C28 H28A 120.8 . .
O7 C29 O9 126.0(12) . .
O7 C29 C26 118.4(15) . .
O9 C29 C26 114.6(15) . .
C31 C30 C35 119.8(12) . .
C31 C30 C21 120.0(13) . .
C35 C30 C21 120.1(13) . .
C32 C31 C30 120.6(13) . .
C32 C31 H31A 119.7 . .
C30 C31 H31A 119.7 . .
C31 C32 C33 121.3(12) . .
C31 C32 H32A 119.4 . .
C33 C32 H32A 119.4 . .
C34 C33 C36 121.4(15) . .
C34 C33 C32 118.3(13) . .
C36 C33 C32 119.9(14) . .
C33 C34 C35 121.5(14) . .
C33 C34 H34A 119.2 . .
C35 C34 H34A 119.2 . .
C34 C35 C30 118.5(12) . .
C34 C35 H35A 120.8 . .
C30 C35 H35A 120.8 . .
O5 C36 O4 122.5(15) . .
O5 C36 C33 119.5(15) . .
O4 C36 C33 117.9(15) . .

loop_
_geom_bond_atom_site_label_1
_geom_bond_atom_site_label_2
_geom_bond_distance
_geom_bond_site_symmetry_2
In1 O9 2.011(9) 5_544
In1 O8 2.035(10) .
In1 O3 2.053(8) 16_646
In1 O4 2.059(10) 18_546
In1 O1 2.152(6) .
In1 O1W 2.255(13) .
Cu1 O2 1.902(8) .
Cu1 O1 1.923(6) 16_646
Cu1 O5 1.939(9) 18_546
Cu1 O1 2.020(6) .
Cu1 O6 2.264(8) .
Cu1 Cu1 2.957(3) 16_646
O1 Cu1 1.923(6) 16_646
O2 C1 1.167(15) .
O3 C1 1.294(14) .
O3 In1 2.053(8) 16_646
O4 C36 1.241(15) .
O4 In1 2.059(9) 17_556
O5 C36 1.240(16) .
O5 Cu1 1.939(9) 17_556
O6 C10 1.31(3) .
O6 C10A 1.49(4) .
O7 C29 1.236(15) .
O8 C10A 1.09(5) .
O8 C10 1.22(3) .
O9 C29 1.258(15) .
O9 In1 2.011(9) 9_655
C1 C2 1.561(16) .
C2 C3 1.325(14) .
C2 C7 1.373(14) .
C3 C4 1.394(14) .
C3 H3A 0.9300 .
C4 C5 1.380(13) .
C4 H4A 0.9300 .
C5 C6 1.368(13) .
C5 C8 1.486(14) .
C6 C7 1.359(13) .
C6 H6A 0.9300 .
C7 H7A 0.9300 .
C8 C9 1.365(12) .
C8 C9 1.387(13) 3_765
C9 C8 1.387(13) 2_645
C9 H9A 0.9300 .
C10 C11 1.46(3) .
C11 C12 1.27(2) .
C11 C16 1.38(2) .
C12 C13 1.41(3) .
C12 H12A 0.9300 .
C13 C14 1.35(2) .
C13 H13A 0.9300 .
C15 C14 1.28(3) .
C15 C16 1.31(3) .
C15 H15A 0.9300 .
C10A C11A 1.52(5) .
C11A C12A 1.27(3) .
C11A C16 1.57(3) .
C12A C13A 1.48(3) .
C12A H12B 0.9300 .
C13A C14 1.43(3) .
C13A H13B 0.9300 .
C15A C16 1.45(4) .
C15A C14 1.48(4) .
C15A H15B 0.9300 .
C14 C17 1.477(16) .
C17 C22 1.348(15) .
C17 C18 1.373(16) .
C18 C19 1.415(16) .
C18 H18A 0.9300 .
C19 C20 1.379(15) .
C19 C23 1.518(16) .
C20 C21 1.329(14) .
C20 H20A 0.9300 .
C21 C22 1.408(16) .
C21 C30 1.471(16) .
C22 H22A 0.9300 .
C23 C28 1.366(18) .
C23 C24 1.407(17) .
C24 C25 1.406(15) .
C24 H24A 0.9300 .
C25 C26 1.335(17) .
C25 H25A 0.9300 .
C26 C27 1.355(17) .
C26 C29 1.492(17) .
C27 C28 1.366(16) .
C27 H27A 0.9300 .
C28 H28A 0.9300 .
C30 C31 1.406(16) .
C30 C35 1.453(17) .
C31 C32 1.349(15) .
C31 H31A 0.9300 .
C32 C33 1.469(18) .
C32 H32A 0.9300 .
C33 C34 1.381(17) .
C33 C36 1.443(18) .
C34 C35 1.410(16) .
C34 H34A 0.9300 .
C35 H35A 0.9300 .
O3W O4W 1.41(3) .
O6W O5W 1.15(5) .
